data_1564572
loop_
_publ_author_name
'Lan, Hai-Ming'
'Yang, Ru-Xia'
'Yang, Li-Zhen'
'Zhu, Peng-Yin'
'Wang, Lu-Lu'
'Yu, Yu-Ming'
'Wang, Duo-Zhi'

_publ_section_title
;
 Lanthanide complexes based on the linear bifunctional ligand: Synthesis,
 structure regulation and magnetic properties
;
_journal_name_full 'Inorganica Chimica Acta'
_journal_page_first 119593
_journal_paper_doi 10.1016/j.ica.2020.119593
_journal_volume 508
_journal_year 2020
_chemical_formula_moiety 'C34 H30 N8 O8 Tb, 4(H2 O)'
_chemical_formula_sum 'C34 H38 N8 O12 Tb'
_chemical_formula_weight 909.64
_space_group_crystal_system monoclinic
_space_group_IT_number 15
_space_group_name_Hall '-C 2yc'
_space_group_name_H-M_alt 'C 1 2/c 1'
_atom_sites_solution_hydrogens mixed
_cell_angle_alpha 90
_cell_angle_beta 111.285(2)
_cell_angle_gamma 90
_cell_formula_units_Z 4
_cell_length_a 19.2186(11)
_cell_length_b 11.9541(7)
_cell_length_c 17.4051(9)
_cell_measurement_reflns_used 9835
_cell_measurement_temperature 150(2)
_cell_measurement_theta_max 26.378
_cell_measurement_theta_min 2.610
_cell_volume 3725.9(4)
_computing_cell_refinement 'SAINT v8.37A (Bruker, 2015)'
_computing_data_reduction 'SAINT v8.37A (Bruker, 2015)'
_computing_molecular_graphics 'Olex2 (Dolomanov et al., 2009)'
_computing_publication_material 'Olex2 (Dolomanov et al., 2009)'
_computing_structure_refinement 'XL (Sheldrick, 2008)'
_diffrn_ambient_temperature 150.0
_diffrn_measured_fraction_theta_full 1.000
_diffrn_measured_fraction_theta_max 0.999
_diffrn_measurement_device_type 'CCD area detector'
_diffrn_measurement_method 'phi and omega scans'
_diffrn_radiation_monochromator graphite
_diffrn_radiation_type MoK\a
_diffrn_radiation_wavelength 0.71073
_diffrn_reflns_av_R_equivalents 0.0555
_diffrn_reflns_av_unetI/netI 0.0211
_diffrn_reflns_Laue_measured_fraction_full 1.000
_diffrn_reflns_Laue_measured_fraction_max 0.999
_diffrn_reflns_limit_h_max 24
_diffrn_reflns_limit_h_min -24
_diffrn_reflns_limit_k_max 14
_diffrn_reflns_limit_k_min -14
_diffrn_reflns_limit_l_max 21
_diffrn_reflns_limit_l_min -21
_diffrn_reflns_number 47930
_diffrn_reflns_point_group_measured_fraction_full 1.000
_diffrn_reflns_point_group_measured_fraction_max 0.999
_diffrn_reflns_theta_full 25.242
_diffrn_reflns_theta_max 26.442
_diffrn_reflns_theta_min 2.176
_exptl_absorpt_coefficient_mu 1.971
_exptl_absorpt_correction_T_max 0.0276
_exptl_absorpt_correction_T_min 0.0107
_exptl_absorpt_correction_type multi-scan
_exptl_absorpt_process_details
;
SADABS-2016/2 (Bruker,2016/2) was used for absorption correction.
wR2(int) was 0.0887 before and 0.0654 after correction.
The Ratio of minimum to maximum transmission is 0.3877.
The \l/2 correction factor is Not present.
;
_exptl_crystal_colour colourless
_exptl_crystal_density_diffrn 1.622
_exptl_crystal_description block
_exptl_crystal_F_000 1836
_exptl_crystal_size_max 0.33
_exptl_crystal_size_mid 0.32
_exptl_crystal_size_min 0.28
_refine_diff_density_max 1.910
_refine_diff_density_min -0.641
_refine_diff_density_rms 0.113
_refine_ls_extinction_coef .
_refine_ls_extinction_method none
_refine_ls_goodness_of_fit_ref 1.067
_refine_ls_hydrogen_treatment constr
_refine_ls_matrix_type full
_refine_ls_number_parameters 257
_refine_ls_number_reflns 3827
_refine_ls_number_restraints 89
_refine_ls_restrained_S_all 1.058
_refine_ls_R_factor_all 0.0384
_refine_ls_R_factor_gt 0.0332
_refine_ls_shift/su_max 0.001
_refine_ls_shift/su_mean 0.000
_refine_ls_structure_factor_coef Fsqd
_refine_ls_weighting_details 'w=1/[\s^2^(Fo^2^)+(0.0340P)^2^+20.8780P] where P=(Fo^2^+2Fc^2^)/3'
_refine_ls_weighting_scheme calc
_refine_ls_wR_factor_gt 0.0786
_refine_ls_wR_factor_ref 0.0816
_reflns_Friedel_coverage 0.000
_reflns_Friedel_fraction_full .
_reflns_Friedel_fraction_max .
_reflns_number_gt 3493
_reflns_number_total 3827
_reflns_threshold_expression 'I > 2\s(I)'
_cod_data_source_file 4.cif
_cod_data_source_block 222_sq
_cod_database_code 1564572
_shelx_space_group_comment
;
The symmetry employed for this shelxl refinement is uniquely defined
by the following loop, which should always be used as a source of
symmetry information in preference to the above space-group names.
They are only intended as comments.
;
_shelx_estimated_absorpt_t_max 0.608
_shelx_estimated_absorpt_t_min 0.562
_olex2_refinement_description
;
1. Fixed Uiso
 At 1.2 times of:
  All C(H) groups, All N(H) groups
 At 1.5 times of:
  All O(H,H) groups
2. Restrained distances
 H5B_$1-H3B_$2
 2.2 with sigma of 0.02
3. Rigid bond restraints
 All non-hydrogen atoms
 with sigma for 1-2 distances of 0.01 and sigma for 1-3 distances of 0.01
 C16, N4
 with sigma for 1-2 distances of 0.01 and sigma for 1-3 distances of 0.02
4. Uiso/Uaniso restraints and constraints
N4 \\sim C16 \\sim C15: within 2A with sigma of 0.001 and sigma for terminal
atoms of 0.002
5.a Free rotating group:
 O5(H5A,H5B), O6(H6A,H6B)
5.b Rotating group:
 O4(H4A,H4B), O3(H3A,H3B)
5.c Aromatic/amide H refined with riding coordinates:
 N2(H2), C15(H15), C7(H7), C16(H16), C13(H13), C3(H3), C10(H10), C17(H17),
 C14(H14), C11(H11), C4(H4)
;
_olex2_submission_special_instructions 'No special instructions were received'

loop_
_space_group_symop_operation_xyz
'x, y, z'
'-x, y, -z+1/2'
'x+1/2, y+1/2, z'
'-x+1/2, y+1/2, -z+1/2'
'-x, -y, -z'
'x, -y, z-1/2'
'-x+1/2, -y+1/2, -z'
'x+1/2, -y+1/2, z-1/2'

loop_
_atom_site_label
_atom_site_type_symbol
_atom_site_fract_x
_atom_site_fract_y
_atom_site_fract_z
_atom_site_U_iso_or_equiv
_atom_site_adp_type
_atom_site_occupancy
_atom_site_site_symmetry_order
_atom_site_calc_flag
_atom_site_refinement_flags_posn
_atom_site_refinement_flags_adp
_atom_site_refinement_flags_occupancy
_atom_site_disorder_assembly
_atom_site_disorder_group
Tb1 Tb 1.000000 0.05719(2) 0.250000 0.02665(9) Uani 1 2 d S TU P . .
O2 O 0.89509(15) 0.0153(2) 0.29098(18) 0.0368(6) Uani 1 1 d . U . . .
O4 O 1.04871(17) -0.0931(2) 0.33802(18) 0.0414(7) Uani 1 1 d . U . . .
H4A H 1.056940 -0.097423 0.391039 0.062 Uiso 1 1 d GR . . . .
H4B H 1.063032 -0.158347 0.325667 0.062 Uiso 1 1 d GR . . . .
O1 O 0.89245(16) 0.1760(2) 0.22937(19) 0.0419(7) Uani 1 1 d . U . . .
O5 O 0.84077(14) -0.1614(2) 0.46529(14) 0.0284(5) Uani 1 1 d . U . . .
H5A H 0.872788 -0.143376 0.442542 0.043 Uiso 1 1 d G . . . .
H5B H 0.823799 -0.097693 0.475073 0.043 Uiso 1 1 d DG . . . .
O6 O 0.6798(3) -0.1939(3) 0.4101(3) 0.0808(13) Uani 1 1 d . U . . .
H6A H 0.723577 -0.184372 0.406981 0.121 Uiso 1 1 d G . . . .
H6B H 0.658009 -0.243074 0.372107 0.121 Uiso 1 1 d G . . . .
N2 N 0.64261(17) 0.0248(3) 0.34328(19) 0.0306(7) Uani 1 1 d . U . . .
H2 H 0.646429 -0.046222 0.357596 0.037 Uiso 1 1 calc R . . . .
N3 N 0.34341(18) -0.0515(3) 0.4284(2) 0.0379(8) Uani 1 1 d . U . . .
N1 N 0.59652(17) 0.1983(3) 0.31807(18) 0.0301(7) Uani 1 1 d . U . . .
C1 C 0.8639(2) 0.1077(3) 0.2662(2) 0.0314(8) Uani 1 1 d . U . . .
N4 N 0.2746(2) -0.1600(4) 0.4734(2) 0.0473(7) Uani 1 1 d . U . . .
C6 C 0.6919(2) 0.0844(3) 0.3179(2) 0.0292(7) Uani 1 1 d . U . . .
C15 C 0.2826(2) 0.0114(5) 0.4270(3) 0.0469(7) Uani 1 1 d . U . . .
H15 H 0.272176 0.086977 0.409927 0.056 Uiso 1 1 calc R . . . .
C2 C 0.7930(2) 0.1369(3) 0.2784(2) 0.0295(7) Uani 1 1 d . U . . .
C7 C 0.7580(2) 0.0548(3) 0.3080(2) 0.0296(7) Uani 1 1 d . U . . .
H7 H 0.778401 -0.018225 0.320782 0.036 Uiso 1 1 calc R . . . .
C12 C 0.4041(2) -0.0134(4) 0.4055(2) 0.0353(8) Uani 1 1 d . U . . .
C16 C 0.2407(2) -0.0573(5) 0.4552(3) 0.0475(7) Uani 1 1 d . U . . .
H16 H 0.195182 -0.037272 0.461348 0.057 Uiso 1 1 calc R . . . .
C5 C 0.6620(2) 0.1929(3) 0.3016(2) 0.0292(7) Uani 1 1 d . U . . .
C9 C 0.5234(2) 0.0580(3) 0.3634(2) 0.0312(7) Uani 1 1 d . U . . .
C13 C 0.4443(2) -0.0912(4) 0.3791(3) 0.0385(9) Uani 1 1 d . U . . .
H13 H 0.430822 -0.168058 0.374683 0.046 Uiso 1 1 calc R . . . .
C8 C 0.5871(2) 0.0960(3) 0.3421(2) 0.0300(7) Uani 1 1 d . U . . .
C3 C 0.7628(2) 0.2459(3) 0.2603(2) 0.0322(8) Uani 1 1 d . U . . .
H3 H 0.787871 0.300060 0.239850 0.039 Uiso 1 1 calc R . . . .
C10 C 0.4808(2) 0.1349(4) 0.3880(2) 0.0357(8) Uani 1 1 d . U . . .
H10 H 0.492342 0.212373 0.389742 0.043 Uiso 1 1 calc R . . . .
C17 C 0.3364(2) -0.1546(4) 0.4567(2) 0.0414(10) Uani 1 1 d . U . . .
H17 H 0.370800 -0.214322 0.463620 0.050 Uiso 1 1 calc R . . . .
O3 O 1.0292(2) 0.1437(3) 0.38209(19) 0.0509(8) Uani 1 1 d . U . . .
H3A H 1.026622 0.218785 0.377356 0.076 Uiso 1 1 d GR . . . .
H3B H 1.077312 0.131665 0.414156 0.076 Uiso 1 1 d DGR . . . .
C14 C 0.5046(2) -0.0554(4) 0.3592(3) 0.0361(8) Uani 1 1 d . U . . .
H14 H 0.533266 -0.108438 0.342699 0.043 Uiso 1 1 calc R . . . .
C11 C 0.4218(2) 0.0992(4) 0.4098(3) 0.0382(9) Uani 1 1 d . U . . .
H11 H 0.393772 0.151796 0.427595 0.046 Uiso 1 1 calc R . . . .
C4 C 0.6975(2) 0.2755(3) 0.2717(2) 0.0324(8) Uani 1 1 d . U . . .
H4 H 0.677481 0.348899 0.259706 0.039 Uiso 1 1 calc R . . . .

loop_
_atom_site_aniso_label
_atom_site_aniso_U_11
_atom_site_aniso_U_22
_atom_site_aniso_U_33
_atom_site_aniso_U_23
_atom_site_aniso_U_13
_atom_site_aniso_U_12
Tb1 0.02401(13) 0.02676(13) 0.03116(14) 0.000 0.01239(10) 0.000
O2 0.0320(14) 0.0295(14) 0.0551(17) 0.0052(12) 0.0232(13) 0.0033(11)
O4 0.0490(17) 0.0386(15) 0.0432(16) 0.0089(13) 0.0245(14) 0.0125(13)
O1 0.0379(15) 0.0374(15) 0.0622(18) 0.0145(14) 0.0324(14) 0.0072(12)
O5 0.0366(14) 0.0282(13) 0.0176(11) 0.0044(10) 0.0066(10) 0.0131(11)
O6 0.082(3) 0.043(2) 0.118(4) -0.041(2) 0.036(3) -0.012(2)
N2 0.0283(15) 0.0302(16) 0.0365(17) 0.0020(13) 0.0155(13) -0.0019(12)
N3 0.0275(15) 0.054(2) 0.0340(17) 0.0001(15) 0.0135(13) -0.0068(15)
N1 0.0268(15) 0.0355(17) 0.0309(15) 0.0037(13) 0.0139(12) 0.0025(13)
C1 0.0313(18) 0.0296(19) 0.037(2) -0.0012(15) 0.0167(16) 0.0018(15)
N4 0.0340(13) 0.0739(19) 0.0381(13) -0.0074(14) 0.0180(11) -0.0129(13)
C6 0.0277(17) 0.0315(19) 0.0298(18) 0.0002(14) 0.0121(14) -0.0014(14)
C15 0.0324(14) 0.0731(19) 0.0391(14) -0.0068(14) 0.0176(12) -0.0084(13)
C2 0.0261(17) 0.0329(19) 0.0325(18) 0.0011(15) 0.0142(15) 0.0026(14)
C7 0.0277(17) 0.0284(18) 0.0345(18) -0.0007(15) 0.0135(15) 0.0035(15)
C12 0.0249(18) 0.052(2) 0.0304(19) 0.0037(17) 0.0110(15) -0.0030(16)
C16 0.0332(13) 0.0743(18) 0.0391(13) -0.0075(13) 0.0178(11) -0.0104(12)
C5 0.0259(17) 0.0341(19) 0.0290(17) 0.0002(15) 0.0116(14) 0.0012(14)
C9 0.0268(17) 0.038(2) 0.0289(17) 0.0046(16) 0.0109(14) -0.0004(15)
C13 0.034(2) 0.042(2) 0.043(2) 0.0022(18) 0.0190(18) -0.0040(17)
C8 0.0257(17) 0.0361(19) 0.0285(18) 0.0027(15) 0.0103(14) 0.0016(15)
C3 0.0304(18) 0.0323(19) 0.038(2) 0.0027(16) 0.0169(16) -0.0006(15)
C10 0.0329(19) 0.037(2) 0.041(2) 0.0055(17) 0.0182(17) 0.0008(16)
C17 0.035(2) 0.057(3) 0.036(2) -0.0021(19) 0.0181(17) -0.0139(19)
O3 0.069(2) 0.0431(18) 0.0414(17) -0.0055(14) 0.0211(15) -0.0147(16)
C14 0.0317(19) 0.039(2) 0.042(2) 0.0008(18) 0.0180(16) 0.0001(17)
C11 0.0299(19) 0.046(2) 0.043(2) 0.0009(18) 0.0182(17) 0.0003(17)
C4 0.0325(19) 0.0302(19) 0.038(2) 0.0040(16) 0.0171(16) 0.0039(15)

loop_
_atom_type_symbol
_atom_type_description
_atom_type_scat_dispersion_real
_atom_type_scat_dispersion_imag
_atom_type_scat_source
C C 0.0033 0.0016 'International Tables Vol C Tables 4.2.6.8 and 6.1.1.4'
H H 0.0000 0.0000 'International Tables Vol C Tables 4.2.6.8 and 6.1.1.4'
N N 0.0061 0.0033 'International Tables Vol C Tables 4.2.6.8 and 6.1.1.4'
O O 0.0106 0.0060 'International Tables Vol C Tables 4.2.6.8 and 6.1.1.4'
Tb Tb -0.1723 4.1537 'International Tables Vol C Tables 4.2.6.8 and 6.1.1.4'

loop_
_geom_angle_atom_site_label_1
_geom_angle_atom_site_label_2
_geom_angle_atom_site_label_3
_geom_angle
_geom_angle_site_symmetry_1
_geom_angle_site_symmetry_3
O2 Tb1 O2 156.13(13) . 2_755
O2 Tb1 O1 146.45(10) . 2_755
O2 Tb1 O1 53.76(9) 2_755 2_755
O2 Tb1 O1 146.45(10) 2_755 .
O2 Tb1 O1 53.76(9) . .
O2 Tb1 C1 26.65(10) . .
O2 Tb1 C1 26.65(10) 2_755 2_755
O2 Tb1 C1 169.47(11) . 2_755
O2 Tb1 C1 169.47(11) 2_755 .
O4 Tb1 O2 81.68(10) 2_755 .
O4 Tb1 O2 79.94(10) 2_755 2_755
O4 Tb1 O2 81.67(10) . 2_755
O4 Tb1 O2 79.94(10) . .
O4 Tb1 O4 78.86(16) 2_755 .
O4 Tb1 O1 131.87(10) . .
O4 Tb1 O1 103.72(11) . 2_755
O4 Tb1 O1 103.72(11) 2_755 .
O4 Tb1 O1 131.87(10) 2_755 2_755
O4 Tb1 C1 105.54(11) . .
O4 Tb1 C1 93.77(11) 2_755 .
O4 Tb1 C1 93.77(11) . 2_755
O4 Tb1 C1 105.54(11) 2_755 2_755
O4 Tb1 O3 78.64(11) . .
O4 Tb1 O3 149.77(10) 2_755 .
O4 Tb1 O3 78.64(11) 2_755 2_755
O4 Tb1 O3 149.77(10) . 2_755
O1 Tb1 O1 108.31(14) . 2_755
O1 Tb1 C1 129.55(10) 2_755 .
O1 Tb1 C1 27.15(10) 2_755 2_755
O1 Tb1 C1 27.15(10) . .
O1 Tb1 C1 129.55(10) . 2_755
C1 Tb1 C1 155.05(16) 2_755 .
O3 Tb1 O2 116.24(11) 2_755 .
O3 Tb1 O2 74.72(11) 2_755 2_755
O3 Tb1 O2 116.24(11) . 2_755
O3 Tb1 O2 74.72(11) . .
O3 Tb1 O1 77.25(12) 2_755 2_755
O3 Tb1 O1 77.25(12) . .
O3 Tb1 O1 73.44(10) 2_755 .
O3 Tb1 O1 73.44(10) . 2_755
O3 Tb1 C1 73.24(12) 2_755 2_755
O3 Tb1 C1 95.85(11) . 2_755
O3 Tb1 C1 95.85(11) 2_755 .
O3 Tb1 C1 73.24(12) . .
O3 Tb1 O3 128.84(16) 2_755 .
C1 O2 Tb1 93.5(2) . .
Tb1 O4 H4A 127.8 . .
Tb1 O4 H4B 127.7 . .
H4A O4 H4B 104.5 . .
C1 O1 Tb1 92.9(2) . .
H5A O5 H5B 104.4 . .
H6A O6 H6B 104.5 . .
C6 N2 H2 126.3 . .
C8 N2 H2 126.3 . .
C8 N2 C6 107.3(3) . .
C15 N3 C12 126.1(4) . .
C17 N3 C15 107.8(4) . .
C17 N3 C12 126.0(4) . .
C8 N1 C5 105.0(3) . .
O2 C1 Tb1 59.86(19) . .
O2 C1 O1 119.7(3) . .
O2 C1 C2 120.1(3) . .
O1 C1 Tb1 60.00(19) . .
O1 C1 C2 120.2(3) . .
C2 C1 Tb1 177.5(3) . .
C17 N4 C16 107.2(4) . .
N2 C6 C7 132.4(4) . .
N2 C6 C5 105.3(3) . .
C7 C6 C5 122.3(3) . .
N3 C15 H15 127.1 . .
C16 C15 N3 105.9(5) . .
C16 C15 H15 127.1 . .
C7 C2 C1 118.5(3) . .
C7 C2 C3 121.3(3) . .
C3 C2 C1 120.3(3) . .
C6 C7 H7 121.5 . .
C2 C7 C6 117.0(3) . .
C2 C7 H7 121.5 . .
C13 C12 N3 119.0(4) . .
C11 C12 N3 120.1(4) . .
C11 C12 C13 120.9(4) . .
N4 C16 H16 125.4 . .
C15 C16 N4 109.2(4) . .
C15 C16 H16 125.4 . .
N1 C5 C6 109.6(3) . .
N1 C5 C4 129.9(3) . .
C4 C5 C6 120.5(3) . .
C10 C9 C8 120.4(4) . .
C10 C9 C14 119.1(3) . .
C14 C9 C8 120.5(4) . .
C12 C13 H13 120.3 . .
C12 C13 C14 119.3(4) . .
C14 C13 H13 120.3 . .
N2 C8 C9 121.5(3) . .
N1 C8 N2 112.7(3) . .
N1 C8 C9 125.8(3) . .
C2 C3 H3 119.2 . .
C4 C3 C2 121.5(4) . .
C4 C3 H3 119.2 . .
C9 C10 H10 119.7 . .
C11 C10 C9 120.6(4) . .
C11 C10 H10 119.7 . .
N3 C17 H17 125.1 . .
N4 C17 N3 109.9(4) . .
N4 C17 H17 125.1 . .
Tb1 O3 H3A 110.9 . .
Tb1 O3 H3B 110.8 . .
H3A O3 H3B 103.0 . .
C9 C14 H14 119.8 . .
C13 C14 C9 120.5(4) . .
C13 C14 H14 119.8 . .
C12 C11 C10 119.6(4) . .
C12 C11 H11 120.2 . .
C10 C11 H11 120.2 . .
C5 C4 H4 121.3 . .
C3 C4 C5 117.4(4) . .
C3 C4 H4 121.3 . .

loop_
_geom_bond_atom_site_label_1
_geom_bond_atom_site_label_2
_geom_bond_distance
_geom_bond_site_symmetry_2
Tb1 O2 2.423(3) 2_755
Tb1 O2 2.423(3) .
Tb1 O4 2.326(3) .
Tb1 O4 2.326(3) 2_755
Tb1 O1 2.425(3) 2_755
Tb1 O1 2.425(3) .
Tb1 C1 2.796(4) 2_755
Tb1 C1 2.796(4) .
Tb1 O3 2.394(3) .
Tb1 O3 2.394(3) 2_755
O2 C1 1.256(5) .
O4 H4A 0.8794 .
O4 H4B 0.8797 .
O1 C1 1.277(5) .
O5 H5A 0.8712 .
O5 H5B 0.8695 .
O6 H6A 0.8702 .
O6 H6B 0.8700 .
N2 H2 0.8800 .
N2 C6 1.379(5) .
N2 C8 1.359(5) .
N3 C15 1.383(6) .
N3 C12 1.436(5) .
N3 C17 1.352(6) .
N1 C5 1.390(4) .
N1 C8 1.326(5) .
C1 C2 1.495(5) .
N4 C16 1.372(7) .
N4 C17 1.323(5) .
C6 C7 1.390(5) .
C6 C5 1.405(5) .
C15 H15 0.9500 .
C15 C16 1.359(6) .
C2 C7 1.388(5) .
C2 C3 1.415(5) .
C7 H7 0.9500 .
C12 C13 1.390(6) .
C12 C11 1.384(6) .
C16 H16 0.9500 .
C5 C4 1.403(5) .
C9 C8 1.474(5) .
C9 C10 1.397(6) .
C9 C14 1.398(6) .
C13 H13 0.9500 .
C13 C14 1.392(5) .
C3 H3 0.9500 .
C3 C4 1.386(5) .
C10 H10 0.9500 .
C10 C11 1.387(5) .
C17 H17 0.9500 .
O3 H3A 0.9014 .
O3 H3B 0.9016 .
C14 H14 0.9500 .
C11 H11 0.9500 .
C4 H4 0.9500 .

loop_
_geom_torsion_atom_site_label_1
_geom_torsion_atom_site_label_2
_geom_torsion_atom_site_label_3
_geom_torsion_atom_site_label_4
_geom_torsion
_geom_torsion_site_symmetry_1
_geom_torsion_site_symmetry_2
_geom_torsion_site_symmetry_3
_geom_torsion_site_symmetry_4
Tb1 O2 C1 O1 3.9(4) . . . .
Tb1 O2 C1 C2 -177.1(3) . . . .
Tb1 O1 C1 O2 -3.9(4) . . . .
Tb1 O1 C1 C2 177.1(3) . . . .
O2 C1 C2 C7 -7.9(6) . . . .
O2 C1 C2 C3 171.9(4) . . . .
O1 C1 C2 C7 171.0(4) . . . .
O1 C1 C2 C3 -9.2(6) . . . .
N2 C6 C7 C2 178.2(4) . . . .
N2 C6 C5 N1 0.9(4) . . . .
N2 C6 C5 C4 -178.0(3) . . . .
N3 C15 C16 N4 -0.1(5) . . . .
N3 C12 C13 C14 -178.0(4) . . . .
N3 C12 C11 C10 179.6(4) . . . .
N1 C5 C4 C3 -179.5(4) . . . .
C1 C2 C7 C6 -179.4(3) . . . .
C1 C2 C3 C4 -179.5(4) . . . .
C6 N2 C8 N1 -0.3(4) . . . .
C6 N2 C8 C9 178.0(3) . . . .
C6 C5 C4 C3 -0.8(6) . . . .
C15 N3 C12 C13 -155.1(4) . . . .
C15 N3 C12 C11 24.9(6) . . . .
C15 N3 C17 N4 -0.1(5) . . . .
C2 C3 C4 C5 -0.3(6) . . . .
C7 C6 C5 N1 -179.1(3) . . . .
C7 C6 C5 C4 2.0(6) . . . .
C7 C2 C3 C4 0.4(6) . . . .
C12 N3 C15 C16 -178.6(4) . . . .
C12 N3 C17 N4 178.7(4) . . . .
C12 C13 C14 C9 -1.8(6) . . . .
C16 N4 C17 N3 0.0(5) . . . .
C5 N1 C8 N2 0.8(4) . . . .
C5 N1 C8 C9 -177.4(3) . . . .
C5 C6 C7 C2 -1.9(5) . . . .
C9 C10 C11 C12 -1.4(6) . . . .
C13 C12 C11 C10 -0.4(6) . . . .
C8 N2 C6 C7 179.6(4) . . . .
C8 N2 C6 C5 -0.4(4) . . . .
C8 N1 C5 C6 -1.0(4) . . . .
C8 N1 C5 C4 177.8(4) . . . .
C8 C9 C10 C11 -178.6(4) . . . .
C8 C9 C14 C13 -179.8(4) . . . .
C3 C2 C7 C6 0.7(5) . . . .
C10 C9 C8 N2 159.0(4) . . . .
C10 C9 C8 N1 -22.9(6) . . . .
C10 C9 C14 C13 0.1(6) . . . .
C17 N3 C15 C16 0.1(5) . . . .
C17 N3 C12 C13 26.4(6) . . . .
C17 N3 C12 C11 -153.6(4) . . . .
C17 N4 C16 C15 0.1(5) . . . .
C14 C9 C8 N2 -21.1(6) . . . .
C14 C9 C8 N1 157.0(4) . . . .
C14 C9 C10 C11 1.5(6) . . . .
C11 C12 C13 C14 2.0(6) . . . .
